data_7120645
loop_
_publ_author_name
'Hossain, Md. Jakir'
'Ono, Toshikazu'
'Wakiya, Kosuke'
'Hisaeda, Yoshio'

_publ_section_title
;
 A Vitamin B12 Derivative Catalyzed Electrochemical Trifluoromethylation
 and Perfluoroalkylation of Arenes and Heteroarenes in Organic Media
;
_journal_name_full 'Chem. Commun.'
_journal_paper_doi 10.1039/C7CC06221D
_journal_year 2017
_chemical_formula_sum 'C17 H11 F17 O3'
_chemical_formula_weight 586.26
_space_group_crystal_system monoclinic
_space_group_IT_number 15
_space_group_name_Hall '-C 2yc'
_space_group_name_H-M_alt 'C 1 2/c 1'
_symmetry_space_group_name_Hall '-C 2yc'
_symmetry_space_group_name_H-M 'C 1 2/c 1'
_atom_sites_solution_hydrogens geom
_atom_sites_solution_primary direct
_atom_sites_solution_secondary difmap
_audit_update_record
;
2017-07-25 deposited with the CCDC.
2017-09-13 downloaded from the CCDC.
;
_cell_angle_alpha 90
_cell_angle_beta 126.10(5)
_cell_angle_gamma 90
_cell_formula_units_Z 8
_cell_length_a 34.79(7)
_cell_length_b 5.967(12)
_cell_length_c 23.94(5)
_cell_measurement_reflns_used 704
_cell_measurement_temperature 93.(2)
_cell_measurement_theta_max 20.4326
_cell_measurement_theta_min 2.3667
_cell_volume 4016(14)
_computing_cell_refinement 'Bruker SAINT'
_computing_data_collection 'Bruker APEX2'
_computing_data_reduction 'Bruker SAINT'
_computing_molecular_graphics 'Bruker SHELXTL'
_computing_publication_material 'Bruker SHELXTL'
_computing_structure_refinement 'SHELXL-2014/7 (Sheldrick, 2014)'
_computing_structure_solution 'SHELXS-97 (Sheldrick 2008)'
_diffrn_ambient_temperature 93.(2)
_diffrn_detector_area_resol_mean 8.3333
_diffrn_measured_fraction_theta_full 0.996
_diffrn_measured_fraction_theta_max 0.996
_diffrn_measurement_device_type 'Bruker SMART APEX CCD'
_diffrn_measurement_method '\f and \w scans'
_diffrn_radiation_monochromator graphite
_diffrn_radiation_type MoK\a
_diffrn_radiation_wavelength 0.71073
_diffrn_reflns_av_R_equivalents 0.1001
_diffrn_reflns_av_unetI/netI 0.1225
_diffrn_reflns_limit_h_max 32
_diffrn_reflns_limit_h_min -42
_diffrn_reflns_limit_k_max 7
_diffrn_reflns_limit_k_min -7
_diffrn_reflns_limit_l_max 28
_diffrn_reflns_limit_l_min -28
_diffrn_reflns_number 9482
_diffrn_reflns_theta_full 25.42
_diffrn_reflns_theta_max 25.42
_diffrn_reflns_theta_min 1.71
_diffrn_source_type 'fine focus sealed tube'
_exptl_absorpt_coefficient_mu 0.234
_exptl_absorpt_correction_T_max 0.99
_exptl_absorpt_correction_T_min 0.79
_exptl_absorpt_correction_type multi-scan
_exptl_absorpt_process_details
;
SADABS-2014/5 - Bruker AXS area detector scaling and absorption correction
;
_exptl_crystal_colour colorless
_exptl_crystal_density_diffrn 1.939
_exptl_crystal_density_method 'not measured'
_exptl_crystal_description plate
_exptl_crystal_F_000 2320
_exptl_crystal_size_max 0.480
_exptl_crystal_size_mid 0.270
_exptl_crystal_size_min 0.060
_refine_diff_density_max 0.442
_refine_diff_density_min -0.438
_refine_ls_extinction_method none
_refine_ls_goodness_of_fit_ref 1.018
_refine_ls_hydrogen_treatment constr
_refine_ls_matrix_type full
_refine_ls_number_parameters 337
_refine_ls_number_reflns 3688
_refine_ls_number_restraints 0
_refine_ls_restrained_S_all 1.018
_refine_ls_R_factor_all 0.1450
_refine_ls_R_factor_gt 0.0694
_refine_ls_shift/su_max 0.000
_refine_ls_shift/su_mean 0.000
_refine_ls_structure_factor_coef Fsqd
_refine_ls_weighting_details 'w=1/[\s^2^(Fo^2^)+(0.0544P)^2^+9.7390P] where P=(Fo^2^+2Fc^2^)/3'
_refine_ls_weighting_scheme calc
_refine_ls_wR_factor_gt 0.1308
_refine_ls_wR_factor_ref 0.1664
_reflns_number_gt 2002
_reflns_number_total 3688
_reflns_threshold_expression 'I > 2\s(I)'
_cod_data_source_file c7cc06221d2.cif
_cod_data_source_block jakir11
_cod_original_cell_volume 4016.(14)
_cod_database_code 7120645

loop_
_space_group_symop_operation_xyz
'x, y, z'
'-x, y, -z+1/2'
'x+1/2, y+1/2, z'
'-x+1/2, y+1/2, -z+1/2'
'-x, -y, -z'
'x, -y, z-1/2'
'-x+1/2, -y+1/2, -z'
'x+1/2, -y+1/2, z-1/2'

loop_
_atom_site_type_symbol
_atom_site_label
_atom_site_fract_x
_atom_site_fract_y
_atom_site_fract_z
_atom_site_U_iso_or_equiv
_atom_site_adp_type
_atom_site_calc_flag
_atom_site_refinement_flags_adp
_atom_site_refinement_flags_posn
_atom_site_occupancy
C C1 0.56463(19) 0.5410(10) 0.6461(3) 0.0206(13) Uani d . . 1
C C2 0.52819(18) 0.4176(9) 0.5936(3) 0.0162(12) Uani d . . 1
H H2 0.5342 0.2962 0.574 0.019 Uiso calc U R 1
C C3 0.48205(18) 0.4732(9) 0.5692(3) 0.0166(12) Uani d . . 1
C C4 0.47239(18) 0.6552(9) 0.5960(3) 0.0156(12) Uani d . . 1
C C5 0.5115(2) 0.7766(9) 0.6503(3) 0.0176(13) Uani d . . 1
C C6 0.5575(2) 0.7215(9) 0.6749(3) 0.0180(13) Uani d . . 1
H H6 0.5837 0.8061 0.711 0.022 Uiso calc U R 1
C C7 0.6220(2) 0.3140(10) 0.6483(3) 0.0265(14) Uani d . . 1
H H7A 0.6084 0.1776 0.6529 0.04 Uiso calc U R 1
H H7B 0.6566 0.2971 0.6746 0.04 Uiso calc U R 1
H H7C 0.6083 0.3389 0.5994 0.04 Uiso calc U R 1
C C8 0.4518(2) 0.1557(9) 0.4932(3) 0.0204(13) Uani d . . 1
H H8A 0.4676 0.1926 0.4714 0.031 Uiso calc U R 1
H H8B 0.4214 0.082 0.4594 0.031 Uiso calc U R 1
H H8C 0.4721 0.0547 0.5323 0.031 Uiso calc U R 1
C C9 0.5399(2) 1.0918(10) 0.7274(3) 0.0271(14) Uani d . . 1
H H9A 0.5577 1.014 0.772 0.041 Uiso calc U R 1
H H9B 0.5272 1.2327 0.7312 0.041 Uiso calc U R 1
H H9C 0.5612 1.1238 0.7141 0.041 Uiso calc U R 1
C C10 0.4223(2) 0.7057(9) 0.5711(3) 0.0190(13) Uani d . . 1
C C11 0.40737(19) 0.5767(8) 0.6119(3) 0.0170(12) Uani d . . 1
C C12 0.35811(19) 0.6343(9) 0.5946(3) 0.0173(13) Uani d . . 1
C C13 0.33940(19) 0.4633(9) 0.6207(3) 0.0181(13) Uani d . . 1
C C14 0.29811(18) 0.5487(9) 0.6225(3) 0.0184(13) Uani d . . 1
C C15 0.26874(19) 0.3638(9) 0.6253(3) 0.0201(13) Uani d . . 1
C C16 0.2366(2) 0.4446(10) 0.6450(3) 0.0229(14) Uani d . . 1
C C17 0.1956(2) 0.2861(11) 0.6251(4) 0.0356(17) Uani d . . 1
F F1 0.39026(10) 0.6604(5) 0.50320(15) 0.0218(7) Uani d . . 1
F F2 0.41570(11) 0.9276(5) 0.57787(17) 0.0241(8) Uani d . . 1
F F3 0.40749(11) 0.3562(5) 0.59948(16) 0.0223(8) Uani d . . 1
F F4 0.44086(10) 0.6108(5) 0.67992(15) 0.0209(7) Uani d . . 1
F F5 0.32662(11) 0.6576(6) 0.52652(16) 0.0294(8) Uani d . . 1
F F6 0.36238(11) 0.8326(5) 0.62498(18) 0.0269(8) Uani d . . 1
F F7 0.32393(11) 0.2821(5) 0.57930(17) 0.0268(8) Uani d . . 1
F F8 0.37493(11) 0.3972(5) 0.68494(16) 0.0238(8) Uani d . . 1
F F9 0.26914(11) 0.6724(6) 0.56560(17) 0.0318(9) Uani d . . 1
F F10 0.31621(11) 0.6819(5) 0.67770(17) 0.0265(8) Uani d . . 1
F F11 0.24159(12) 0.2642(6) 0.56341(18) 0.0375(10) Uani d . . 1
F F12 0.29883(12) 0.2102(5) 0.67200(19) 0.0331(9) Uani d . . 1
F F13 0.21681(12) 0.6421(6) 0.6141(2) 0.0366(9) Uani d . . 1
F F14 0.26254(12) 0.4760(6) 0.71333(18) 0.0388(10) Uani d . . 1
F F15 0.16305(13) 0.2838(7) 0.5578(2) 0.0508(11) Uani d . . 1
F F16 0.17552(13) 0.3544(6) 0.6551(2) 0.0454(11) Uani d . . 1
F F17 0.21230(14) 0.0812(6) 0.6469(2) 0.0532(12) Uani d . . 1
O O1 0.61149(13) 0.5000(7) 0.67420(19) 0.0242(10) Uani d . . 1
O O2 0.44365(12) 0.3565(6) 0.51719(19) 0.0204(9) Uani d . . 1
O O3 0.50147(13) 0.9527(6) 0.6758(2) 0.0249(10) Uani d . . 1

loop_
_atom_site_aniso_label
_atom_site_aniso_U_11
_atom_site_aniso_U_22
_atom_site_aniso_U_33
_atom_site_aniso_U_12
_atom_site_aniso_U_13
_atom_site_aniso_U_23
C1 0.016(3) 0.025(3) 0.022(3) -0.003(3) 0.012(3) 0.001(3)
C2 0.015(3) 0.015(3) 0.015(3) 0.004(2) 0.006(3) 0.002(3)
C3 0.016(3) 0.016(3) 0.017(3) -0.004(2) 0.009(3) -0.005(3)
C4 0.013(3) 0.015(3) 0.018(3) 0.000(2) 0.008(3) -0.001(3)
C5 0.023(3) 0.013(3) 0.020(3) -0.003(3) 0.014(3) -0.003(3)
C6 0.023(3) 0.012(3) 0.013(3) -0.003(2) 0.007(3) -0.002(2)
C7 0.021(3) 0.031(4) 0.028(4) 0.006(3) 0.015(3) -0.001(3)
C8 0.021(3) 0.011(3) 0.025(4) 0.000(2) 0.011(3) -0.004(3)
C9 0.027(3) 0.024(3) 0.023(4) -0.010(3) 0.011(3) -0.007(3)
C10 0.022(3) 0.013(3) 0.014(3) 0.000(3) 0.006(3) -0.002(3)
C11 0.022(3) 0.010(3) 0.017(3) 0.002(2) 0.010(3) 0.001(2)
C12 0.014(3) 0.013(3) 0.016(3) 0.001(2) 0.004(3) -0.005(2)
C13 0.018(3) 0.020(3) 0.008(3) 0.000(3) 0.003(3) 0.003(3)
C14 0.012(3) 0.021(3) 0.011(3) 0.000(3) 0.000(3) 0.001(3)
C15 0.014(3) 0.017(3) 0.020(3) -0.001(3) 0.005(3) 0.000(3)
C16 0.019(3) 0.025(3) 0.021(4) 0.009(3) 0.009(3) 0.008(3)
C17 0.033(4) 0.031(4) 0.054(5) 0.003(3) 0.031(4) 0.003(4)
F1 0.0162(16) 0.0276(18) 0.0133(18) 0.0042(15) 0.0040(15) 0.0005(15)
F2 0.0218(17) 0.0123(16) 0.034(2) 0.0042(14) 0.0139(17) 0.0030(15)
F3 0.0233(18) 0.0131(16) 0.027(2) 0.0025(14) 0.0133(17) 0.0022(15)
F4 0.0147(16) 0.0261(18) 0.0104(17) -0.0001(14) 0.0010(15) -0.0017(14)
F5 0.0121(16) 0.046(2) 0.0175(19) 0.0074(16) 0.0020(16) 0.0159(17)
F6 0.0262(19) 0.0128(17) 0.046(2) 0.0014(15) 0.0234(19) -0.0015(16)
F7 0.0273(18) 0.0218(18) 0.032(2) -0.0058(16) 0.0176(18) -0.0108(16)
F8 0.0171(16) 0.0295(19) 0.0190(19) 0.0099(15) 0.0073(16) 0.0102(15)
F9 0.0183(18) 0.039(2) 0.032(2) 0.0129(17) 0.0119(18) 0.0188(18)
F10 0.0209(17) 0.0273(19) 0.028(2) -0.0030(16) 0.0127(17) -0.0098(17)
F11 0.029(2) 0.048(2) 0.033(2) -0.0181(19) 0.016(2) -0.0236(19)
F12 0.0275(19) 0.0245(19) 0.051(3) 0.0100(16) 0.025(2) 0.0148(18)
F13 0.027(2) 0.030(2) 0.055(3) 0.0071(17) 0.026(2) 0.0127(19)
F14 0.027(2) 0.061(3) 0.023(2) 0.0021(19) 0.0118(19) -0.007(2)
F15 0.023(2) 0.068(3) 0.050(3) -0.017(2) 0.015(2) -0.016(2)
F16 0.041(2) 0.045(2) 0.069(3) -0.002(2) 0.043(2) -0.003(2)
F17 0.060(3) 0.026(2) 0.102(4) 0.002(2) 0.063(3) 0.010(2)
O1 0.012(2) 0.036(2) 0.017(2) 0.0005(18) 0.0049(19) -0.0056(19)
O2 0.0121(19) 0.018(2) 0.019(2) -0.0014(17) 0.0021(19) -0.0088(18)
O3 0.021(2) 0.020(2) 0.026(2) -0.0028(18) 0.009(2) -0.0096(19)

loop_
_atom_type_symbol
_atom_type_description
_atom_type_scat_dispersion_real
_atom_type_scat_dispersion_imag
_atom_type_scat_source
C C 0.0033 0.0016 'International Tables Vol C Tables 4.2.6.8 and 6.1.1.4'
H H 0.0000 0.0000 'International Tables Vol C Tables 4.2.6.8 and 6.1.1.4'
F F 0.0171 0.0103 'International Tables Vol C Tables 4.2.6.8 and 6.1.1.4'
O O 0.0106 0.0060 'International Tables Vol C Tables 4.2.6.8 and 6.1.1.4'

loop_
_geom_angle_atom_site_label_1
_geom_angle_atom_site_label_2
_geom_angle_atom_site_label_3
_geom_angle
C2 C1 O1 123.3(5)
C2 C1 C6 122.7(5)
O1 C1 C6 114.0(5)
C1 C2 C3 118.5(5)
C1 C2 H2 120.8
C3 C2 H2 120.8
O2 C3 C2 122.0(5)
O2 C3 C4 116.4(5)
C2 C3 C4 121.6(5)
C3 C4 C5 117.4(5)
C3 C4 C10 120.6(5)
C5 C4 C10 121.8(5)
O3 C5 C6 122.1(5)
O3 C5 C4 116.7(5)
C6 C5 C4 121.2(5)
C1 C6 C5 118.5(5)
C1 C6 H6 120.7
C5 C6 H6 120.7
O1 C7 H7A 109.5
O1 C7 H7B 109.5
H7A C7 H7B 109.5
O1 C7 H7C 109.5
H7A C7 H7C 109.5
H7B C7 H7C 109.5
O2 C8 H8A 109.5
O2 C8 H8B 109.5
H8A C8 H8B 109.5
O2 C8 H8C 109.5
H8A C8 H8C 109.5
H8B C8 H8C 109.5
O3 C9 H9A 109.5
O3 C9 H9B 109.5
H9A C9 H9B 109.5
O3 C9 H9C 109.5
H9A C9 H9C 109.5
H9B C9 H9C 109.5
F1 C10 F2 105.0(4)
F1 C10 C4 112.3(4)
F2 C10 C4 112.5(5)
F1 C10 C11 108.3(5)
F2 C10 C11 105.3(4)
C4 C10 C11 113.0(5)
F4 C11 F3 107.5(4)
F4 C11 C12 108.8(4)
F3 C11 C12 107.7(4)
F4 C11 C10 108.3(5)
F3 C11 C10 107.4(4)
C12 C11 C10 116.7(5)
F5 C12 F6 108.5(4)
F5 C12 C13 109.2(4)
F6 C12 C13 107.7(4)
F5 C12 C11 109.5(4)
F6 C12 C11 107.3(4)
C13 C12 C11 114.5(5)
F8 C13 F7 107.8(4)
F8 C13 C12 109.7(5)
F7 C13 C12 108.5(4)
F8 C13 C14 107.9(4)
F7 C13 C14 108.0(4)
C12 C13 C14 114.7(5)
F10 C14 F9 108.1(5)
F10 C14 C15 108.8(4)
F9 C14 C15 108.6(4)
F10 C14 C13 108.6(4)
F9 C14 C13 107.9(4)
C15 C14 C13 114.7(5)
F11 C15 F12 108.3(5)
F11 C15 C16 108.3(5)
F12 C15 C16 108.2(5)
F11 C15 C14 109.0(5)
F12 C15 C14 108.3(4)
C16 C15 C14 114.6(5)
F14 C16 F13 107.9(5)
F14 C16 C15 109.4(5)
F13 C16 C15 109.7(5)
F14 C16 C17 107.5(5)
F13 C16 C17 106.8(5)
C15 C16 C17 115.3(5)
F15 C17 F17 109.5(6)
F15 C17 F16 108.7(5)
F17 C17 F16 108.7(5)
F15 C17 C16 110.9(5)
F17 C17 C16 109.5(5)
F16 C17 C16 109.4(5)
C1 O1 C7 117.5(5)
C3 O2 C8 118.4(4)
C5 O3 C9 118.5(5)

loop_
_geom_bond_atom_site_label_1
_geom_bond_atom_site_label_2
_geom_bond_distance
C1 C2 1.361(8)
C1 O1 1.370(7)
C1 C6 1.378(8)
C2 C3 1.387(8)
C2 H2 0.95
C3 O2 1.364(6)
C3 C4 1.399(7)
C4 C5 1.406(8)
C4 C10 1.503(8)
C5 O3 1.359(6)
C5 C6 1.382(8)
C6 H6 0.95
C7 O1 1.421(7)
C7 H7A 0.98
C7 H7B 0.98
C7 H7C 0.98
C8 O2 1.429(6)
C8 H8A 0.98
C8 H8B 0.98
C8 H8C 0.98
C9 O3 1.435(7)
C9 H9A 0.98
C9 H9B 0.98
C9 H9C 0.98
C10 F1 1.350(7)
C10 F2 1.369(6)
C10 C11 1.552(8)
C11 F4 1.348(7)
C11 F3 1.350(6)
C11 C12 1.546(8)
C12 F5 1.331(7)
C12 F6 1.350(6)
C12 C13 1.528(8)
C13 F8 1.345(6)
C13 F7 1.346(6)
C13 C14 1.549(8)
C14 F10 1.340(6)
C14 F9 1.341(6)
C14 C15 1.532(8)
C15 F11 1.338(7)
C15 F12 1.344(6)
C15 C16 1.526(8)
C16 F14 1.337(7)
C16 F13 1.345(7)
C16 C17 1.535(9)
C17 F15 1.315(8)
C17 F17 1.323(7)
C17 F16 1.325(7)
